data_2224310
loop_
_publ_author_name
'Elizondo, Perla'
'Rodr\'iguez de Barbar\'in, Cecilia'
'N\'ajera, Blanca'
'P\'erez, Nancy'

_publ_section_title
;
 1,4-Bis(2-nitrophenoxy)butane
;
_journal_coeditor_code IM2156
_journal_issue 12
_journal_name_full 'Acta Crystallographica Section E'
_journal_page_first o3217
_journal_paper_doi 10.1107/S1600536809048909
_journal_volume 65
_journal_year 2009
_chemical_formula_iupac 'C16 H16 N2 O6'
_chemical_formula_moiety 'C16 H16 N2 O6'
_chemical_formula_sum 'C16 H16 N2 O6'
_chemical_formula_weight 332.31
_chemical_melting_point_gt 442
_chemical_melting_point_lt 443
_chemical_name_systematic
;
1,4-Bis(2-nitrophenoxy)butane
;
_space_group_IT_number 14
_symmetry_cell_setting monoclinic
_symmetry_space_group_name_Hall '-P 2ybc'
_symmetry_space_group_name_H-M 'P 1 21/c 1'
_atom_sites_solution_hydrogens geom
_atom_sites_solution_primary direct
_atom_sites_solution_secondary difmap
_audit_creation_method SHELXL-97
_cell_angle_alpha 90.00
_cell_angle_beta 110.866(6)
_cell_angle_gamma 90.00
_cell_formula_units_Z 2
_cell_length_a 7.7977(8)
_cell_length_b 13.888(2)
_cell_length_c 7.6729(8)
_cell_measurement_reflns_used 85
_cell_measurement_temperature 296(2)
_cell_measurement_theta_max 12.396
_cell_measurement_theta_min 5.225
_cell_volume 776.44(16)
_computing_cell_refinement 'XSCANS (Siemens, 1996)'
_computing_data_collection 'XSCANS (Siemens, 1996)'
_computing_data_reduction 'SHELXTL-Plus (Sheldrick, 2008)'
_computing_molecular_graphics
;
SHELXTL-Plus (Sheldrick, 2008) and Mercury (Macrae <i>et al.</i>,
2006)
;
_computing_publication_material 'SHELXTL-Plus (Sheldrick, 2008)'
_computing_structure_refinement 'SHELXTL-Plus (Sheldrick, 2008)'
_computing_structure_solution 'SHELXTL-Plus (Sheldrick, 2008)'
_diffrn_ambient_temperature 296(2)
_diffrn_measured_fraction_theta_full 0.996
_diffrn_measured_fraction_theta_max 0.996
_diffrn_measurement_device_type 'Bruker P4'
_diffrn_measurement_method '\w scan'
_diffrn_radiation_monochromator graphite
_diffrn_radiation_source 'fine-focus sealed tube'
_diffrn_radiation_type MoK\a
_diffrn_radiation_wavelength 0.71073
_diffrn_reflns_av_R_equivalents 0.0300
_diffrn_reflns_av_sigmaI/netI 0.0324
_diffrn_reflns_limit_h_max 10
_diffrn_reflns_limit_h_min -10
_diffrn_reflns_limit_k_max 19
_diffrn_reflns_limit_k_min -1
_diffrn_reflns_limit_l_max 5
_diffrn_reflns_limit_l_min -10
_diffrn_reflns_number 3850
_diffrn_reflns_theta_full 30.00
_diffrn_reflns_theta_max 30.00
_diffrn_reflns_theta_min 2.93
_diffrn_standards_decay_% 2.29
_diffrn_standards_interval_count 97
_diffrn_standards_number 3
_exptl_absorpt_coefficient_mu 0.110
_exptl_absorpt_correction_type none
_exptl_crystal_colour colorless
_exptl_crystal_density_diffrn 1.421
_exptl_crystal_density_method 'not measured'
_exptl_crystal_description block
_exptl_crystal_F_000 348
_exptl_crystal_size_max 0.7
_exptl_crystal_size_mid 0.6
_exptl_crystal_size_min 0.4
_refine_diff_density_max 0.219
_refine_diff_density_min -0.186
_refine_ls_extinction_method none
_refine_ls_goodness_of_fit_ref 1.058
_refine_ls_hydrogen_treatment constr
_refine_ls_matrix_type full
_refine_ls_number_parameters 110
_refine_ls_number_reflns 2256
_refine_ls_number_restraints 0
_refine_ls_restrained_S_all 1.058
_refine_ls_R_factor_all 0.0624
_refine_ls_R_factor_gt 0.0478
_refine_ls_shift/su_max 0.000
_refine_ls_shift/su_mean 0.000
_refine_ls_structure_factor_coef Fsqd
_refine_ls_weighting_details 'calc w=1/[\s^2^(Fo^2^)+(0.0452P)^2^+0.1839P] where P=(Fo^2^+2Fc^2^)/3'
_refine_ls_weighting_scheme calc
_refine_ls_wR_factor_gt 0.1188
_refine_ls_wR_factor_ref 0.1302
_reflns_number_gt 1752
_reflns_number_total 2256
_reflns_threshold_expression I>2\s(I)
_cod_data_source_file im2156.cif
_cod_data_source_block I
_cod_depositor_comments
;
The following automatic conversions were performed:
'_symmetry_cell_setting' value 'Monoclinic' changed to 'monoclinic'
according to '/home/saulius/struct/CIF-dictionaries/cif_core.dic'
dictionary named 'cif_core.dic' version 2.4.1 from 2010-06-29.

Automatic conversion script
Id: cif_fix_enum 1527 2010-12-29 10:47:43Z saulius 

The following automatic conversions were performed:

'_symmetry_cell_setting' value 'Monoclinic' changed to 'monoclinic'
according to /home/saulius/struct/CIF-dictionaries/cif_core.dic
dictionary named 'cif_core.dic' version 2.4.1 from 2010-06-29.

Automatic conversion script
Id: cif_fix_values 1715 2011-07-08 13:25:40Z adriana 
;
_cod_original_cell_volume 776.4(2)
_cod_original_sg_symbol_H-M 'P 21/c'
_cod_database_code 2224310
_cod_database_fobs_code 2224310

loop_
_symmetry_equiv_pos_as_xyz
'x, y, z'
'-x, y+1/2, -z+1/2'
'-x, -y, -z'
'x, -y-1/2, z-1/2'

loop_
_atom_site_type_symbol
_atom_site_label
_atom_site_fract_x
_atom_site_fract_y
_atom_site_fract_z
_atom_site_U_iso_or_equiv
_atom_site_adp_type
_atom_site_calc_flag
_atom_site_refinement_flags
_atom_site_occupancy
_atom_site_disorder_assembly
_atom_site_disorder_group
O O1 0.19481(19) 0.21566(10) 0.9250(3) 0.0923(5) Uani d . 1 . .
O O2 0.32880(19) 0.33983(9) 0.8740(2) 0.0827(4) Uani d . 1 . .
O O3 0.28310(12) 0.07009(6) 0.74649(13) 0.0474(3) Uani d . 1 . .
N N1 0.32195(16) 0.25370(9) 0.89929(17) 0.0506(3) Uani d . 1 . .
C C1 0.47947(16) 0.19562(9) 0.90340(16) 0.0392(3) Uani d . 1 . .
C C2 0.65074(18) 0.23662(10) 0.98583(19) 0.0487(3) Uani d . 1 . .
H H2A 0.6618 0.2979 1.0376 0.058 Uiso calc R 1 . .
C C3 0.80442(19) 0.18694(12) 0.9912(2) 0.0575(4) Uani d . 1 . .
H H3A 0.9205 0.2136 1.0478 0.069 Uiso calc R 1 . .
C C4 0.7837(2) 0.09688(12) 0.9114(2) 0.0579(4) Uani d . 1 . .
H H4A 0.8874 0.0634 0.9126 0.070 Uiso calc R 1 . .
C C5 0.61331(19) 0.05505(10) 0.8296(2) 0.0497(3) Uani d . 1 . .
H H5A 0.6038 -0.0060 0.7772 0.060 Uiso calc R 1 . .
C C6 0.45534(16) 0.10362(9) 0.82495(16) 0.0388(3) Uani d . 1 . .
C C7 0.2563(2) -0.01938(9) 0.6464(2) 0.0495(3) Uani d . 1 . .
H H7A 0.3192 -0.0712 0.7294 0.059 Uiso calc R 1 . .
H H7B 0.3044 -0.0151 0.5462 0.059 Uiso calc R 1 . .
C C8 0.0531(2) -0.03792(10) 0.5688(2) 0.0534(4) Uani d . 1 . .
H H8A 0.0081 -0.0418 0.6699 0.064 Uiso d R 1 . .
H H8B 0.0315 -0.0991 0.5063 0.064 Uiso d R 1 . .

loop_
_atom_site_aniso_label
_atom_site_aniso_U_11
_atom_site_aniso_U_22
_atom_site_aniso_U_33
_atom_site_aniso_U_12
_atom_site_aniso_U_13
_atom_site_aniso_U_23
O1 0.0717(8) 0.0766(9) 0.1558(14) -0.0089(7) 0.0739(9) -0.0235(9)
O2 0.0880(9) 0.0461(6) 0.1202(12) 0.0135(6) 0.0448(8) 0.0006(7)
O3 0.0423(5) 0.0429(5) 0.0527(5) -0.0051(4) 0.0117(4) -0.0121(4)
N1 0.0481(6) 0.0500(6) 0.0554(7) -0.0005(5) 0.0205(5) -0.0119(5)
C1 0.0392(6) 0.0400(6) 0.0386(6) -0.0007(4) 0.0142(5) -0.0014(5)
C2 0.0467(7) 0.0481(7) 0.0479(7) -0.0098(5) 0.0125(5) -0.0025(5)
C3 0.0388(6) 0.0690(9) 0.0584(8) -0.0073(6) 0.0098(6) 0.0055(7)
C4 0.0425(7) 0.0699(9) 0.0606(9) 0.0146(6) 0.0174(6) 0.0126(7)
C5 0.0506(7) 0.0459(7) 0.0510(7) 0.0100(5) 0.0160(6) 0.0012(6)
C6 0.0393(6) 0.0388(6) 0.0365(5) -0.0013(4) 0.0111(4) 0.0003(4)
C7 0.0574(8) 0.0354(6) 0.0501(7) -0.0045(5) 0.0122(6) -0.0054(5)
C8 0.0603(8) 0.0385(6) 0.0520(8) -0.0123(6) 0.0085(6) 0.0006(5)

loop_
_atom_type_symbol
_atom_type_description
_atom_type_scat_dispersion_real
_atom_type_scat_dispersion_imag
_atom_type_scat_source
C C 0.0033 0.0016 'International Tables Vol C Tables 4.2.6.8 and 6.1.1.4'
H H 0.0000 0.0000 'International Tables Vol C Tables 4.2.6.8 and 6.1.1.4'
N N 0.0061 0.0033 'International Tables Vol C Tables 4.2.6.8 and 6.1.1.4'
O O 0.0106 0.0060 'International Tables Vol C Tables 4.2.6.8 and 6.1.1.4'

loop_
_geom_angle_atom_site_label_1
_geom_angle_atom_site_label_2
_geom_angle_atom_site_label_3
_geom_angle_site_symmetry_1
_geom_angle_site_symmetry_3
_geom_angle
_geom_angle_publ_flag
C6 O3 C7 . . 118.09(10) ?
O1 N1 O2 . . 123.04(14) ?
O1 N1 C1 . . 119.40(13) ?
O2 N1 C1 . . 117.54(12) ?
C2 C1 C6 . . 122.32(11) ?
C2 C1 N1 . . 116.81(11) ?
C6 C1 N1 . . 120.86(11) ?
C3 C2 C1 . . 119.93(13) ?
C3 C2 H2A . . 120.0 ?
C1 C2 H2A . . 120.0 ?
C2 C3 C4 . . 118.77(13) ?
C2 C3 H3A . . 120.6 ?
C4 C3 H3A . . 120.6 ?
C3 C4 C5 . . 121.74(13) ?
C3 C4 H4A . . 119.1 ?
C5 C4 H4A . . 119.1 ?
C4 C5 C6 . . 120.48(13) ?
C4 C5 H5A . . 119.8 ?
C6 C5 H5A . . 119.8 ?
O3 C6 C5 . . 125.22(12) ?
O3 C6 C1 . . 118.02(11) ?
C5 C6 C1 . . 116.73(11) ?
O3 C7 C8 . . 106.96(11) ?
O3 C7 H7A . . 110.3 ?
C8 C7 H7A . . 110.3 ?
O3 C7 H7B . . 110.3 ?
C8 C7 H7B . . 110.3 ?
H7A C7 H7B . . 108.6 ?
C7 C8 C8 . 3_556 113.25(14) ?
C7 C8 H8A . . 109.1 ?
C8 C8 H8A 3_556 . 109.7 ?
C7 C8 H8B . . 108.7 ?
C8 C8 H8B 3_556 . 108.2 ?
H8A C8 H8B . . 107.7 ?

loop_
_geom_bond_atom_site_label_1
_geom_bond_atom_site_label_2
_geom_bond_site_symmetry_2
_geom_bond_distance
_geom_bond_publ_flag
O1 N1 . 1.2000(16) ?
O2 N1 . 1.2159(17) ?
O3 C6 . 1.3443(15) ?
O3 C7 . 1.4363(15) ?
N1 C1 . 1.4604(16) ?
C1 C2 . 1.3807(17) ?
C1 C6 . 1.3962(17) ?
C2 C3 . 1.371(2) ?
C2 H2A . 0.9300 ?
C3 C4 . 1.377(2) ?
C3 H3A . 0.9300 ?
C4 C5 . 1.380(2) ?
C4 H4A . 0.9300 ?
C5 C6 . 1.3937(18) ?
C5 H5A . 0.9300 ?
C7 C8 . 1.504(2) ?
C7 H7A . 0.9700 ?
C7 H7B . 0.9700 ?
C8 C8 3_556 1.512(3) ?
C8 H8A . 0.9600 ?
C8 H8B . 0.9601 ?

loop_
_geom_hbond_atom_site_label_D
_geom_hbond_atom_site_label_H
_geom_hbond_atom_site_label_A
_geom_hbond_site_symmetry_A
_geom_hbond_distance_DH
_geom_hbond_distance_HA
_geom_hbond_distance_DA
_geom_hbond_angle_DHA
_geom_hbond_publ_flag
C3 H3A O1 1_655 0.93 2.63 3.284(2) 128 y
C5 H5A O2 2_646 0.93 2.58 3.476(2) 163 y
C8 H8B O3 3_556 0.96 2.56 2.900(2) 101 y

loop_
_geom_torsion_atom_site_label_1
_geom_torsion_atom_site_label_2
_geom_torsion_atom_site_label_3
_geom_torsion_atom_site_label_4
_geom_torsion_site_symmetry_1
_geom_torsion_site_symmetry_2
_geom_torsion_site_symmetry_3
_geom_torsion_site_symmetry_4
_geom_torsion
_geom_torsion_publ_flag
O1 N1 C1 C2 . . . . -141.19(16) ?
O2 N1 C1 C2 . . . . 37.07(18) ?
O1 N1 C1 C6 . . . . 39.59(19) ?
O2 N1 C1 C6 . . . . -142.15(14) ?
C6 C1 C2 C3 . . . . 0.5(2) ?
N1 C1 C2 C3 . . . . -178.69(13) ?
C1 C2 C3 C4 . . . . 0.8(2) ?
C2 C3 C4 C5 . . . . -1.2(2) ?
C3 C4 C5 C6 . . . . 0.2(2) ?
C7 O3 C6 C5 . . . . -5.15(19) ?
C7 O3 C6 C1 . . . . 172.71(11) ?
C4 C5 C6 O3 . . . . 178.93(13) ?
C4 C5 C6 C1 . . . . 1.0(2) ?
C2 C1 C6 O3 . . . . -179.48(12) ?
N1 C1 C6 O3 . . . . -0.30(17) ?
C2 C1 C6 C5 . . . . -1.43(18) ?
N1 C1 C6 C5 . . . . 177.75(12) ?
C6 O3 C7 C8 . . . . -178.18(11) ?
O3 C7 C8 C8 . . . 3_556 62.6(2) ?
